data_1556549
loop_
_publ_author_name
'Van de Watering, F.F.'
'Heijtbrink, N.'
'Van der Vlugt, J.I.'
'Dzik, W.I.'
'De Bruin, B.'
'Reek, J.N.H.'

_publ_section_title
;
 3-Methylindole-Based Tripodal Tetraphosphine Ruthenium Complexes in N2
 Coordination and Reduction and Formic Acid Dehydrogenation
;
_journal_name_full Inorganics
_journal_page_first 73
_journal_paper_doi 10.3390/inorganics5040073
_journal_volume 5
_journal_year 2017
_chemical_formula_sum 'C69 H45 F18 N5 P4 Ru'
_chemical_formula_weight 1511.05
_space_group_crystal_system monoclinic
_space_group_IT_number 14
_space_group_name_Hall '-P 2ybc'
_space_group_name_H-M_alt 'P 1 21/c 1'
_atom_sites_solution_hydrogens geom
_cell_angle_alpha 90
_cell_angle_beta 97.011(2)
_cell_angle_gamma 90
_cell_formula_units_Z 4
_cell_length_a 14.2851(6)
_cell_length_b 18.9090(8)
_cell_length_c 29.8721(12)
_cell_measurement_reflns_used 9441
_cell_measurement_temperature 150(2)
_cell_measurement_theta_max 26.3776
_cell_measurement_theta_min 2.3650
_cell_volume 8008.6(6)
_computing_structure_refinement 'SHELXL-2014/7 (Sheldrick, 2014)'
_diffrn_ambient_temperature 150(2)
_diffrn_measured_fraction_theta_full 0.996
_diffrn_measured_fraction_theta_max 0.983
_diffrn_measurement_device_type 'Bruker D8 Quest ECO PHOTON 50'
_diffrn_radiation_type MoK\a
_diffrn_radiation_wavelength 0.71073
_diffrn_reflns_av_R_equivalents 0.0702
_diffrn_reflns_av_unetI/netI 0.0442
_diffrn_reflns_Laue_measured_fraction_full 0.996
_diffrn_reflns_Laue_measured_fraction_max 0.983
_diffrn_reflns_limit_h_max 17
_diffrn_reflns_limit_h_min -17
_diffrn_reflns_limit_k_max 23
_diffrn_reflns_limit_k_min -23
_diffrn_reflns_limit_l_max 37
_diffrn_reflns_limit_l_min -37
_diffrn_reflns_number 111783
_diffrn_reflns_point_group_measured_fraction_full 0.996
_diffrn_reflns_point_group_measured_fraction_max 0.983
_diffrn_reflns_theta_full 25.242
_diffrn_reflns_theta_max 26.450
_diffrn_reflns_theta_min 2.261
_diffrn_source 'sealed tube'
_exptl_absorpt_coefficient_mu 0.356
_exptl_absorpt_correction_T_max 0.88
_exptl_absorpt_correction_T_min 0.72
_exptl_absorpt_correction_type multi-scan
_exptl_absorpt_process_details 'SADABS V2014/5 (Bruker AXS Inc.)'
_exptl_crystal_colour dark-red
_exptl_crystal_density_diffrn 1.253
_exptl_crystal_description block
_exptl_crystal_F_000 3040
_exptl_crystal_size_max 0.621
_exptl_crystal_size_mid 0.406
_exptl_crystal_size_min 0.362
_refine_diff_density_max 1.238
_refine_diff_density_min -0.786
_refine_diff_density_rms 0.097
_refine_ls_extinction_coef .
_refine_ls_extinction_method none
_refine_ls_goodness_of_fit_ref 1.436
_refine_ls_hydrogen_treatment constr
_refine_ls_matrix_type full
_refine_ls_number_parameters 877
_refine_ls_number_reflns 16238
_refine_ls_number_restraints 0
_refine_ls_restrained_S_all 1.436
_refine_ls_R_factor_all 0.0880
_refine_ls_R_factor_gt 0.0666
_refine_ls_shift/su_max 0.003
_refine_ls_shift/su_mean 0.000
_refine_ls_structure_factor_coef Fsqd
_refine_ls_weighting_details 'w=1/[\s^2^(Fo^2^)+(0.1000P)^2^] where P=(Fo^2^+2Fc^2^)/3'
_refine_ls_weighting_scheme calc
_refine_ls_wR_factor_gt 0.1867
_refine_ls_wR_factor_ref 0.2002
_reflns_Friedel_coverage 0.000
_reflns_Friedel_fraction_full .
_reflns_Friedel_fraction_max .
_reflns_number_gt 12710
_reflns_number_total 16240
_reflns_threshold_expression 'I > 2\s(I)'
_cod_data_source_file FF471_0m_a_sq.cif
_cod_data_source_block FF471_0m_a_sq
_cod_original_sg_symbol_H-M 'P 21/c'
_cod_database_code 1556549
_shelx_space_group_comment
;
The symmetry employed for this shelxl refinement is uniquely defined
by the following loop, which should always be used as a source of
symmetry information in preference to the above space-group names.
They are only intended as comments.
;
_shelx_estimated_absorpt_t_min 0.809
_shelx_estimated_absorpt_t_max 0.882

loop_
_space_group_symop_operation_xyz
'x, y, z'
'-x, y+1/2, -z+1/2'
'-x, -y, -z'
'x, -y-1/2, z-1/2'

loop_
_atom_site_label
_atom_site_type_symbol
_atom_site_fract_x
_atom_site_fract_y
_atom_site_fract_z
_atom_site_U_iso_or_equiv
_atom_site_adp_type
_atom_site_occupancy
_atom_site_site_symmetry_order
_atom_site_calc_flag
_atom_site_refinement_flags_posn
_atom_site_refinement_flags_adp
_atom_site_refinement_flags_occupancy
_atom_site_disorder_assembly
_atom_site_disorder_group
Ru1 Ru 0.64765(2) 0.69855(2) 0.65196(2) 0.01749(11) Uani 1 1 d . . . . .
P1 P 0.49384(7) 0.68440(5) 0.62508(3) 0.0200(2) Uani 1 1 d . . . . .
P4 P 0.67141(7) 0.69031(5) 0.58010(3) 0.0179(2) Uani 1 1 d . . . . .
P3 P 0.74188(7) 0.60268(5) 0.66163(3) 0.0196(2) Uani 1 1 d . . . . .
P2 P 0.71650(7) 0.80626(5) 0.64826(3) 0.0215(2) Uani 1 1 d . . . . .
N3 N 0.7934(2) 0.58807(16) 0.61249(10) 0.0217(7) Uani 1 1 d . . . . .
N1 N 0.4846(2) 0.66433(17) 0.56772(10) 0.0221(7) Uani 1 1 d . . . . .
F9 F 0.1969(2) 0.4374(2) 0.69488(12) 0.0726(11) Uani 1 1 d . . . . .
N2 N 0.7344(2) 0.82342(17) 0.59278(10) 0.0236(7) Uani 1 1 d . . . . .
N4 N 0.6298(2) 0.70622(16) 0.71939(11) 0.0213(7) Uani 1 1 d . . . . .
F6 F 0.5017(3) 0.3268(2) 0.73309(13) 0.0786(12) Uani 1 1 d . . . . .
F8 F 0.2274(3) 0.39624(19) 0.63170(13) 0.0769(11) Uani 1 1 d . . . . .
C42 C 0.4239(3) 0.6098(2) 0.64276(12) 0.0241(8) Uani 1 1 d . . . . .
F12 F 0.2638(3) 0.99379(18) 0.60706(13) 0.0842(13) Uani 1 1 d . . . . .
F7 F 0.3208(3) 0.3760(2) 0.69320(16) 0.0933(15) Uani 1 1 d . . . . .
F5 F 0.5021(3) 0.29803(18) 0.66382(13) 0.0825(13) Uani 1 1 d . . . . .
C63 C 0.8338(3) 0.8211(2) 0.67912(13) 0.0249(8) Uani 1 1 d . . . . .
C49 C 0.4115(3) 0.7580(2) 0.62582(13) 0.0241(8) Uani 1 1 d . . . . .
C18 C 0.4107(3) 0.6331(2) 0.54001(12) 0.0231(8) Uani 1 1 d . . . . .
C10 C 0.5674(3) 0.65481(19) 0.54641(12) 0.0220(8) Uani 1 1 d . . . . .
C35 C 0.6921(3) 0.51551(19) 0.67254(12) 0.0232(8) Uani 1 1 d . . . . .
C13 C 0.4468(3) 0.6047(2) 0.50229(12) 0.0259(9) Uani 1 1 d . . . . .
C69 C 0.9140(3) 0.8325(2) 0.65834(14) 0.0301(9) Uani 1 1 d . . . . .
H69 H 0.9089 0.8365 0.6271 0.036 Uiso 1 1 calc R U . . .
F4 F 0.6188(3) 0.27156(18) 0.71413(17) 0.0989(15) Uani 1 1 d . . . . .
C28 C 0.8473(3) 0.60181(19) 0.70358(12) 0.0217(8) Uani 1 1 d . . . . .
C27 C 0.7523(3) 0.8872(2) 0.57219(14) 0.0280(9) Uani 1 1 d . . . . .
C47 C 0.4514(3) 0.5424(2) 0.63073(13) 0.0284(9) Uani 1 1 d . . . . .
H47 H 0.5047 0.5372 0.6160 0.034 Uiso 1 1 calc R U . . .
C2 C 0.8378(3) 0.6258(2) 0.54558(13) 0.0282(9) Uani 1 1 d . . . . .
C9 C 0.8759(3) 0.5518(2) 0.60597(13) 0.0271(9) Uani 1 1 d . . . . .
C40 C 0.7037(4) 0.4554(2) 0.64674(14) 0.0354(10) Uani 1 1 d . . . . .
H40 H 0.7412 0.4573 0.6234 0.042 Uiso 1 1 calc R U . . .
C1 C 0.7721(3) 0.6334(2) 0.57465(12) 0.0220(8) Uani 1 1 d . . . . .
C46 C 0.4012(3) 0.4837(2) 0.64015(14) 0.0332(10) Uani 1 1 d . . . . .
H46 H 0.4201 0.4393 0.6313 0.040 Uiso 1 1 calc R U . . .
C11 C 0.5459(3) 0.6184(2) 0.50675(12) 0.0242(8) Uani 1 1 d . . . . .
C4 C 0.9029(3) 0.5739(2) 0.56435(13) 0.0291(9) Uani 1 1 d . . . . .
C26 C 0.7884(3) 0.9505(2) 0.59129(16) 0.0367(10) Uani 1 1 d . . . . .
H26 H 0.8041 0.9554 0.6223 0.044 Uiso 1 1 calc R U . . .
C8 C 0.9266(3) 0.5015(2) 0.63239(15) 0.0361(10) Uani 1 1 d . . . . .
H8 H 0.9071 0.4862 0.6594 0.043 Uiso 1 1 calc R U . . .
C54 C 0.3702(3) 0.7930(2) 0.58687(14) 0.0335(10) Uani 1 1 d . . . . .
H54 H 0.3787 0.7753 0.5586 0.040 Uiso 1 1 calc R U . . .
F16 F 1.1540(3) 0.8930(2) 0.7463(2) 0.127(2) Uani 1 1 d . . . . .
C50 C 0.3970(3) 0.7852(2) 0.66765(14) 0.0343(10) Uani 1 1 d . . . . .
H50 H 0.4249 0.7631 0.6938 0.041 Uiso 1 1 calc R U . . .
F11 F 0.2612(4) 0.9757(2) 0.67497(13) 0.1116(19) Uani 1 1 d . . . . .
C17 C 0.3154(3) 0.6270(2) 0.54604(13) 0.0312(9) Uani 1 1 d . . . . .
H17 H 0.2917 0.6465 0.5710 0.037 Uiso 1 1 calc R U . . .
N5 N 0.6255(3) 0.7097(2) 0.75462(13) 0.0463(11) Uani 1 1 d . . . . .
C33 C 0.9230(3) 0.6444(2) 0.69583(14) 0.0297(9) Uani 1 1 d . . . . .
H33 H 0.9175 0.6741 0.6708 0.036 Uiso 1 1 calc R U . . .
C36 C 0.6360(3) 0.5110(2) 0.70690(15) 0.0353(10) Uani 1 1 d . . . . .
H36 H 0.6267 0.5513 0.7237 0.042 Uiso 1 1 calc R U . . .
C20 C 0.6910(3) 0.8094(2) 0.51736(14) 0.0303(9) Uani 1 1 d . . . . .
C32 C 1.0066(3) 0.6435(2) 0.72471(15) 0.0342(10) Uani 1 1 d . . . . .
H32 H 1.0571 0.6715 0.7187 0.041 Uiso 1 1 calc R U . . .
C19 C 0.6978(3) 0.7760(2) 0.55813(12) 0.0236(8) Uani 1 1 d . . . . .
C64 C 0.8437(3) 0.8136(2) 0.72643(14) 0.0321(10) Uani 1 1 d . . . . .
H64 H 0.7912 0.8039 0.7409 0.039 Uiso 1 1 calc R U . . .
F10 F 0.1562(3) 0.9348(2) 0.6306(3) 0.146(3) Uani 1 1 d . . . . .
F13 F 0.4282(5) 1.0689(2) 0.6982(2) 0.146(3) Uani 1 1 d . . . . .
C43 C 0.3462(3) 0.6156(2) 0.66644(14) 0.0352(10) Uani 1 1 d . . . . .
H43 H 0.3274 0.6597 0.6759 0.042 Uiso 1 1 calc R U . . .
C52 C 0.3019(3) 0.8787(2) 0.63235(15) 0.0333(10) Uani 1 1 d . . . . .
C51 C 0.3412(3) 0.8450(2) 0.67102(15) 0.0352(10) Uani 1 1 d . . . . .
H51 H 0.3307 0.8620 0.6992 0.042 Uiso 1 1 calc R U . . .
C62 C 0.5734(3) 0.9040(2) 0.63028(16) 0.0380(11) Uani 1 1 d . . . . .
H62 H 0.5533 0.8730 0.6069 0.046 Uiso 1 1 calc R U . . .
C53 C 0.3171(4) 0.8531(2) 0.59021(15) 0.0382(11) Uani 1 1 d . . . . .
H53 H 0.2914 0.8766 0.5642 0.046 Uiso 1 1 calc R U . . .
C5 C 0.9856(3) 0.5460(3) 0.55014(15) 0.0400(11) Uani 1 1 d . . . . .
H5 H 1.0060 0.5609 0.5233 0.048 Uiso 1 1 calc R U . . .
C3 C 0.8460(3) 0.6636(3) 0.50239(14) 0.0406(11) Uani 1 1 d . . . . .
H3A H 0.8154 0.7088 0.5027 0.061 Uiso 1 1 calc R U . . .
H3B H 0.8164 0.6360 0.4776 0.061 Uiso 1 1 calc R U . . .
H3C H 0.9114 0.6703 0.4990 0.061 Uiso 1 1 calc R U . . .
C22 C 0.7276(3) 0.8797(2) 0.52575(14) 0.0311(9) Uani 1 1 d . . . . .
C56 C 0.6539(3) 0.8881(2) 0.65996(14) 0.0274(9) Uani 1 1 d . . . . .
C38 C 0.6049(4) 0.3896(2) 0.69114(16) 0.0420(12) Uani 1 1 d . . . . .
C68 C 1.0013(3) 0.8380(2) 0.68337(15) 0.0361(10) Uani 1 1 d . . . . .
H68 H 1.0547 0.8450 0.6689 0.043 Uiso 1 1 calc R U . . .
C39 C 0.6596(4) 0.3930(2) 0.65595(15) 0.0420(12) Uani 1 1 d . . . . .
H39 H 0.6665 0.3531 0.6385 0.050 Uiso 1 1 calc R U . . .
C6 C 1.0353(4) 0.4964(3) 0.57674(17) 0.0515(14) Uani 1 1 d . . . . .
H6 H 1.0894 0.4769 0.5673 0.062 Uiso 1 1 calc R U . . .
C21 C 0.6534(4) 0.7821(3) 0.47147(14) 0.0440(12) Uani 1 1 d . . . . .
H21A H 0.7051 0.7709 0.4549 0.066 Uiso 1 1 calc R U . . .
H21B H 0.6145 0.8175 0.4555 0.066 Uiso 1 1 calc R U . . .
H21C H 0.6167 0.7402 0.4746 0.066 Uiso 1 1 calc R U . . .
C61 C 0.5230(3) 0.9657(2) 0.6354(2) 0.0450(12) Uani 1 1 d . . . . .
H61 H 0.4703 0.9767 0.6152 0.054 Uiso 1 1 calc R U . . .
C30 C 0.9380(4) 0.5601(3) 0.77174(16) 0.0442(12) Uani 1 1 d . . . . .
H30 H 0.9422 0.5324 0.7976 0.053 Uiso 1 1 calc R U . . .
C14 C 0.3862(3) 0.5687(2) 0.46946(14) 0.0362(10) Uani 1 1 d . . . . .
H14 H 0.4088 0.5497 0.4441 0.043 Uiso 1 1 calc R U . . .
C29 C 0.8560(3) 0.5608(2) 0.74266(14) 0.0356(10) Uani 1 1 d . . . . .
H29 H 0.8053 0.5334 0.7491 0.043 Uiso 1 1 calc R U . . .
C12 C 0.6090(3) 0.5953(3) 0.47331(14) 0.0389(11) Uani 1 1 d . . . . .
H12A H 0.5977 0.6242 0.4467 0.058 Uiso 1 1 calc R U . . .
H12B H 0.5965 0.5468 0.4654 0.058 Uiso 1 1 calc R U . . .
H12C H 0.6736 0.6003 0.4862 0.058 Uiso 1 1 calc R U . . .
C45 C 0.3231(3) 0.4901(3) 0.66264(15) 0.0383(11) Uani 1 1 d . . . . .
C7 C 1.0075(4) 0.4746(3) 0.61719(17) 0.0493(13) Uani 1 1 d . . . . .
H7 H 1.0435 0.4413 0.6345 0.059 Uiso 1 1 calc R U . . .
C57 C 0.6815(4) 0.9334(2) 0.69508(16) 0.0399(11) Uani 1 1 d . . . . .
H57 H 0.7348 0.9232 0.7152 0.048 Uiso 1 1 calc R U . . .
C37 C 0.5932(3) 0.4484(2) 0.71723(16) 0.0399(11) Uani 1 1 d . . . . .
H37 H 0.5574 0.4460 0.7412 0.048 Uiso 1 1 calc R U . . .
C66 C 1.0100(3) 0.8331(2) 0.73020(15) 0.0328(10) Uani 1 1 d . . . . .
F18 F 1.1593(3) 0.7865(2) 0.7513(2) 0.150(3) Uani 1 1 d . . . . .
C55 C 0.2452(4) 0.9451(3) 0.63565(19) 0.0457(12) Uani 1 1 d . . . . .
C44 C 0.2966(3) 0.5549(3) 0.67591(17) 0.0443(12) Uani 1 1 d . . . . .
H44 H 0.2445 0.5589 0.6916 0.053 Uiso 1 1 calc R U . . .
C58 C 0.6291(4) 0.9951(3) 0.7006(2) 0.0539(14) Uani 1 1 d . . . . .
H58 H 0.6471 1.0253 0.7246 0.065 Uiso 1 1 calc R U . . .
C23 C 0.7397(4) 0.9361(3) 0.49698(17) 0.0475(13) Uani 1 1 d . . . . .
H23 H 0.7232 0.9316 0.4660 0.057 Uiso 1 1 calc R U . . .
C15 C 0.2928(4) 0.5618(3) 0.47540(16) 0.0446(12) Uani 1 1 d . . . . .
H15 H 0.2521 0.5377 0.4540 0.054 Uiso 1 1 calc R U . . .
C31 C 1.0146(3) 0.6004(2) 0.76274(15) 0.0375(11) Uani 1 1 d . . . . .
C65 C 0.9309(3) 0.8207(2) 0.75118(15) 0.0359(10) Uani 1 1 d . . . . .
H65 H 0.9366 0.8170 0.7824 0.043 Uiso 1 1 calc R U . . .
C25 C 0.7996(4) 1.0054(3) 0.56203(19) 0.0480(13) Uani 1 1 d . . . . .
H25 H 0.8234 1.0483 0.5736 0.058 Uiso 1 1 calc R U . . .
C48 C 0.2681(4) 0.4255(3) 0.6708(2) 0.0547(15) Uani 1 1 d . . . . .
C67 C 1.1050(4) 0.8391(3) 0.75669(18) 0.0491(13) Uani 1 1 d . . . . .
C59 C 0.5520(4) 1.0105(2) 0.6708(2) 0.0452(13) Uani 1 1 d . . . . .
C16 C 0.2581(3) 0.5906(3) 0.51302(14) 0.0382(11) Uani 1 1 d . . . . .
H16 H 0.1945 0.5852 0.5161 0.046 Uiso 1 1 calc R U . . .
F17 F 1.1042(3) 0.8445(5) 0.79939(15) 0.163(3) Uani 1 1 d . . . . .
C41 C 0.5591(5) 0.3206(3) 0.6999(2) 0.0604(17) Uani 1 1 d . . . . .
F14 F 0.4516(6) 1.1013(3) 0.6391(2) 0.168(3) Uani 1 1 d . . . . .
C24 C 0.7761(4) 0.9981(3) 0.51497(19) 0.0538(14) Uani 1 1 d . . . . .
H24 H 0.7854 1.0359 0.4961 0.065 Uiso 1 1 calc R U . . .
F1 F 1.1776(3) 0.6083(5) 0.77375(19) 0.173(3) Uani 1 1 d . . . . .
C34 C 1.1036(4) 0.5964(4) 0.7932(2) 0.0595(16) Uani 1 1 d . . . . .
C60 C 0.4980(5) 1.0772(3) 0.6768(3) 0.073(2) Uani 1 1 d . . . . .
F3 F 1.1165(5) 0.6473(5) 0.8202(3) 0.209(4) Uani 1 1 d . . . . .
F2 F 1.1166(5) 0.5445(4) 0.8154(3) 0.253(6) Uani 1 1 d . . . . .
F15 F 0.5459(4) 1.1265(3) 0.6915(4) 0.278(6) Uani 1 1 d . . . . .

loop_
_atom_site_aniso_label
_atom_site_aniso_U_11
_atom_site_aniso_U_22
_atom_site_aniso_U_33
_atom_site_aniso_U_23
_atom_site_aniso_U_13
_atom_site_aniso_U_12
Ru1 0.02144(18) 0.01601(18) 0.01476(16) -0.00060(10) 0.00119(11) -0.00060(11)
P1 0.0201(5) 0.0236(5) 0.0164(4) -0.0022(4) 0.0022(4) 0.0016(4)
P4 0.0207(5) 0.0176(5) 0.0152(4) -0.0003(3) 0.0014(4) 0.0000(4)
P3 0.0249(5) 0.0160(5) 0.0180(4) 0.0013(4) 0.0031(4) -0.0011(4)
P2 0.0258(5) 0.0173(5) 0.0213(5) -0.0014(4) 0.0021(4) -0.0009(4)
N3 0.0224(16) 0.0207(16) 0.0220(15) 0.0014(13) 0.0029(13) 0.0045(13)
N1 0.0233(17) 0.0245(17) 0.0173(14) -0.0059(13) -0.0031(13) 0.0010(13)
F9 0.051(2) 0.090(3) 0.076(2) 0.039(2) 0.0075(18) -0.0250(18)
N2 0.0268(18) 0.0184(16) 0.0247(16) 0.0042(13) -0.0010(14) -0.0056(14)
N4 0.0244(17) 0.0180(16) 0.0204(17) 0.0006(12) -0.0023(13) -0.0009(13)
F6 0.089(3) 0.071(2) 0.072(2) 0.032(2) -0.006(2) -0.042(2)
F8 0.076(3) 0.058(2) 0.094(3) 0.0001(19) -0.001(2) -0.0350(19)
C42 0.0195(19) 0.032(2) 0.0199(17) 0.0034(16) -0.0018(15) -0.0051(16)
F12 0.126(4) 0.049(2) 0.087(2) 0.0333(19) 0.052(2) 0.046(2)
F7 0.065(2) 0.069(2) 0.142(4) 0.067(3) -0.003(2) -0.0139(19)
F5 0.114(3) 0.054(2) 0.072(2) 0.0068(17) -0.018(2) -0.050(2)
C63 0.027(2) 0.0150(18) 0.032(2) -0.0057(16) -0.0001(17) -0.0018(16)
C49 0.0164(18) 0.028(2) 0.0275(19) -0.0011(16) 0.0015(15) 0.0022(16)
C18 0.028(2) 0.0198(19) 0.0204(17) -0.0012(15) -0.0027(16) -0.0015(16)
C10 0.025(2) 0.0190(19) 0.0220(17) -0.0007(15) 0.0034(15) 0.0041(15)
C35 0.031(2) 0.0167(19) 0.0204(17) 0.0048(14) -0.0027(16) -0.0021(16)
C13 0.031(2) 0.024(2) 0.0216(18) -0.0023(15) -0.0007(16) -0.0015(17)
C69 0.030(2) 0.031(2) 0.030(2) 0.0023(18) 0.0016(18) -0.0026(18)
F4 0.099(3) 0.0336(18) 0.156(4) 0.036(2) -0.019(3) -0.0143(19)
C28 0.0228(19) 0.0178(19) 0.0237(17) -0.0056(15) -0.0004(15) 0.0026(15)
C27 0.029(2) 0.021(2) 0.034(2) 0.0090(17) 0.0025(17) -0.0041(17)
C47 0.029(2) 0.031(2) 0.0251(19) -0.0030(17) 0.0042(17) -0.0031(18)
C2 0.029(2) 0.033(2) 0.0227(18) -0.0048(17) 0.0035(17) -0.0013(18)
C9 0.029(2) 0.026(2) 0.0254(19) -0.0069(16) 0.0009(17) 0.0014(17)
C40 0.049(3) 0.026(2) 0.029(2) -0.0029(17) -0.005(2) -0.002(2)
C1 0.022(2) 0.0216(19) 0.0217(17) -0.0028(15) -0.0001(15) 0.0015(15)
C46 0.037(2) 0.030(2) 0.031(2) 0.0019(18) -0.0031(19) -0.0043(19)
C11 0.028(2) 0.023(2) 0.0218(17) -0.0047(15) 0.0019(16) 0.0008(16)
C4 0.027(2) 0.034(2) 0.0264(19) -0.0099(17) 0.0058(17) 0.0013(18)
C26 0.046(3) 0.022(2) 0.042(2) 0.0081(19) 0.004(2) -0.009(2)
C8 0.042(3) 0.030(2) 0.035(2) -0.0026(19) 0.001(2) 0.015(2)
C54 0.043(3) 0.035(2) 0.0222(19) -0.0035(17) 0.0016(18) 0.002(2)
F16 0.073(3) 0.088(3) 0.198(5) 0.062(3) -0.075(3) -0.050(2)
C50 0.045(3) 0.033(2) 0.025(2) -0.0053(18) 0.0038(19) 0.006(2)
F11 0.206(6) 0.062(2) 0.068(2) -0.007(2) 0.021(3) 0.073(3)
C17 0.027(2) 0.040(3) 0.0257(19) -0.0039(18) 0.0009(17) 0.0004(19)
N5 0.070(3) 0.041(2) 0.030(2) -0.0003(17) 0.015(2) 0.000(2)
C33 0.036(2) 0.020(2) 0.032(2) 0.0054(17) -0.0016(18) 0.0018(17)
C36 0.042(3) 0.028(2) 0.037(2) 0.0027(18) 0.006(2) -0.0043(19)
C20 0.032(2) 0.032(2) 0.027(2) 0.0096(17) 0.0018(18) -0.0009(18)
C32 0.026(2) 0.027(2) 0.047(3) -0.0035(19) -0.004(2) -0.0008(18)
C19 0.023(2) 0.023(2) 0.0231(18) 0.0011(16) -0.0013(16) 0.0021(16)
C64 0.038(3) 0.030(2) 0.028(2) -0.0017(17) 0.0040(19) -0.0034(19)
F10 0.049(2) 0.042(2) 0.352(9) -0.015(3) 0.045(4) 0.0173(18)
F13 0.204(6) 0.076(3) 0.187(5) 0.030(3) 0.141(5) 0.071(4)
C43 0.033(2) 0.038(3) 0.036(2) 0.0121(19) 0.0086(19) 0.007(2)
C52 0.032(2) 0.027(2) 0.042(2) 0.0002(19) 0.009(2) 0.0040(18)
C51 0.036(3) 0.036(3) 0.035(2) -0.0062(19) 0.012(2) 0.006(2)
C62 0.039(3) 0.027(2) 0.047(3) 0.000(2) 0.004(2) -0.006(2)
C53 0.051(3) 0.031(2) 0.033(2) 0.0080(19) 0.001(2) 0.011(2)
C5 0.037(3) 0.051(3) 0.032(2) -0.007(2) 0.008(2) 0.011(2)
C3 0.037(3) 0.058(3) 0.030(2) 0.004(2) 0.014(2) 0.009(2)
C22 0.030(2) 0.028(2) 0.035(2) 0.0105(18) 0.0040(18) 0.0005(18)
C56 0.035(2) 0.0124(18) 0.036(2) 0.0056(16) 0.0068(18) 0.0045(16)
C38 0.049(3) 0.027(2) 0.044(3) 0.011(2) -0.017(2) -0.013(2)
C68 0.027(2) 0.039(3) 0.041(2) 0.001(2) 0.0008(19) -0.0023(19)
C39 0.058(3) 0.022(2) 0.041(3) -0.0035(19) -0.012(2) -0.006(2)
C6 0.043(3) 0.063(3) 0.049(3) -0.015(3) 0.007(2) 0.024(3)
C21 0.060(3) 0.048(3) 0.022(2) 0.010(2) -0.003(2) -0.005(2)
C61 0.032(3) 0.023(2) 0.080(4) 0.007(2) 0.009(2) 0.0034(19)
C30 0.051(3) 0.044(3) 0.034(2) 0.014(2) -0.008(2) 0.000(2)
C14 0.038(3) 0.045(3) 0.024(2) -0.0120(19) -0.0033(18) -0.005(2)
C29 0.036(2) 0.040(3) 0.028(2) 0.0083(19) -0.0031(19) -0.004(2)
C12 0.038(3) 0.053(3) 0.026(2) -0.017(2) 0.0042(19) 0.002(2)
C45 0.035(3) 0.045(3) 0.032(2) 0.016(2) -0.0079(19) -0.008(2)
C7 0.051(3) 0.050(3) 0.044(3) -0.007(2) -0.003(2) 0.021(3)
C57 0.043(3) 0.033(2) 0.043(2) -0.011(2) 0.002(2) 0.002(2)
C37 0.041(3) 0.036(3) 0.042(2) 0.013(2) 0.001(2) -0.012(2)
C66 0.030(2) 0.022(2) 0.043(2) -0.0038(18) -0.0082(19) -0.0005(18)
F18 0.070(3) 0.078(3) 0.273(8) -0.043(4) -0.096(4) 0.025(2)
C55 0.048(3) 0.029(3) 0.062(3) -0.002(2) 0.012(3) 0.008(2)
C44 0.032(3) 0.056(3) 0.047(3) 0.020(2) 0.013(2) 0.006(2)
C58 0.056(4) 0.033(3) 0.075(4) -0.022(3) 0.014(3) -0.002(2)
C23 0.052(3) 0.045(3) 0.044(3) 0.027(2) 0.002(2) -0.006(2)
C15 0.039(3) 0.055(3) 0.037(2) -0.012(2) -0.007(2) -0.016(2)
C31 0.035(3) 0.034(2) 0.039(2) -0.004(2) -0.011(2) 0.004(2)
C65 0.036(3) 0.036(2) 0.033(2) -0.0073(19) -0.008(2) 0.001(2)
C25 0.050(3) 0.027(2) 0.065(3) 0.015(2) 0.000(3) -0.011(2)
C48 0.041(3) 0.048(3) 0.073(4) 0.025(3) 0.000(3) -0.009(2)
C67 0.046(3) 0.039(3) 0.056(3) -0.005(2) -0.020(3) -0.005(2)
C59 0.040(3) 0.020(2) 0.080(4) -0.002(2) 0.025(3) 0.001(2)
C16 0.030(2) 0.050(3) 0.033(2) -0.001(2) -0.0048(19) -0.010(2)
F17 0.055(3) 0.364(10) 0.063(3) -0.030(4) -0.021(2) -0.038(4)
C41 0.070(4) 0.038(3) 0.065(4) 0.019(3) -0.025(3) -0.025(3)
F14 0.243(8) 0.110(4) 0.166(5) 0.048(4) 0.085(6) 0.133(5)
C24 0.062(4) 0.037(3) 0.062(3) 0.029(3) 0.003(3) -0.007(3)
F1 0.042(3) 0.358(11) 0.113(4) 0.043(5) -0.021(3) 0.023(4)
C34 0.038(3) 0.075(4) 0.059(3) 0.010(3) -0.021(3) 0.002(3)
C60 0.078(5) 0.019(3) 0.128(6) 0.008(3) 0.039(5) 0.009(3)
F3 0.114(5) 0.306(11) 0.177(6) -0.135(7) -0.099(5) 0.056(6)
F2 0.128(5) 0.216(7) 0.361(11) 0.214(8) -0.181(7) -0.083(5)
F15 0.100(4) 0.048(3) 0.654(18) -0.142(6) -0.080(7) 0.036(3)

loop_
_atom_type_symbol
_atom_type_description
_atom_type_scat_dispersion_real
_atom_type_scat_dispersion_imag
_atom_type_scat_source
C C 0.0033 0.0016 'International Tables Vol C Tables 4.2.6.8 and 6.1.1.4'
H H 0.0000 0.0000 'International Tables Vol C Tables 4.2.6.8 and 6.1.1.4'
N N 0.0061 0.0033 'International Tables Vol C Tables 4.2.6.8 and 6.1.1.4'
F F 0.0171 0.0103 'International Tables Vol C Tables 4.2.6.8 and 6.1.1.4'
P P 0.1023 0.0942 'International Tables Vol C Tables 4.2.6.8 and 6.1.1.4'
Ru Ru -1.2594 0.8363 'International Tables Vol C Tables 4.2.6.8 and 6.1.1.4'

loop_
_geom_angle_atom_site_label_1
_geom_angle_atom_site_label_2
_geom_angle_atom_site_label_3
_geom_angle
_geom_angle_site_symmetry_1
_geom_angle_site_symmetry_3
N4 Ru1 P4 178.31(9) . .
N4 Ru1 P3 94.26(9) . .
P4 Ru1 P3 84.73(3) . .
N4 Ru1 P1 97.13(9) . .
P4 Ru1 P1 84.54(4) . .
P3 Ru1 P1 119.28(4) . .
N4 Ru1 P2 95.18(9) . .
P4 Ru1 P2 84.13(4) . .
P3 Ru1 P2 118.16(4) . .
P1 Ru1 P2 119.79(4) . .
N1 P1 C49 101.91(16) . .
N1 P1 C42 97.84(17) . .
C49 P1 C42 101.98(19) . .
N1 P1 Ru1 109.17(12) . .
C49 P1 Ru1 120.35(13) . .
C42 P1 Ru1 121.75(13) . .
C19 P4 C10 108.84(17) . .
C19 P4 C1 107.25(18) . .
C10 P4 C1 109.48(17) . .
C19 P4 Ru1 110.60(13) . .
C10 P4 Ru1 110.49(13) . .
C1 P4 Ru1 110.11(12) . .
N3 P3 C28 100.26(16) . .
N3 P3 C35 102.67(16) . .
C28 P3 C35 99.99(17) . .
N3 P3 Ru1 109.05(11) . .
C28 P3 Ru1 121.39(12) . .
C35 P3 Ru1 120.34(14) . .
N2 P2 C63 102.65(18) . .
N2 P2 C56 98.94(17) . .
C63 P2 C56 102.21(18) . .
N2 P2 Ru1 109.20(11) . .
C63 P2 Ru1 119.20(13) . .
C56 P2 Ru1 121.40(14) . .
C9 N3 C1 106.7(3) . .
C9 N3 P3 130.2(3) . .
C1 N3 P3 120.2(2) . .
C18 N1 C10 107.0(3) . .
C18 N1 P1 129.6(3) . .
C10 N1 P1 120.0(2) . .
C27 N2 C19 107.2(3) . .
C27 N2 P2 129.8(3) . .
C19 N2 P2 119.5(3) . .
N5 N4 Ru1 176.2(4) . .
C43 C42 C47 118.1(4) . .
C43 C42 P1 125.4(3) . .
C47 C42 P1 116.5(3) . .
C69 C63 C64 118.5(4) . .
C69 C63 P2 123.7(3) . .
C64 C63 P2 117.6(3) . .
C50 C49 C54 118.5(4) . .
C50 C49 P1 117.4(3) . .
C54 C49 P1 123.7(3) . .
N1 C18 C17 129.6(4) . .
N1 C18 C13 108.3(3) . .
C17 C18 C13 122.0(3) . .
C11 C10 N1 109.9(3) . .
C11 C10 P4 138.1(3) . .
N1 C10 P4 111.9(2) . .
C36 C35 C40 118.7(4) . .
C36 C35 P3 117.4(3) . .
C40 C35 P3 123.9(3) . .
C18 C13 C14 119.4(4) . .
C18 C13 C11 108.2(3) . .
C14 C13 C11 132.3(4) . .
C68 C69 C63 120.8(4) . .
C68 C69 H69 119.6 . .
C63 C69 H69 119.6 . .
C33 C28 C29 118.0(4) . .
C33 C28 P3 118.1(3) . .
C29 C28 P3 123.9(3) . .
N2 C27 C22 108.3(4) . .
N2 C27 C26 129.8(4) . .
C22 C27 C26 121.9(4) . .
C46 C47 C42 121.2(4) . .
C46 C47 H47 119.4 . .
C42 C47 H47 119.4 . .
C1 C2 C4 106.9(3) . .
C1 C2 C3 129.4(4) . .
C4 C2 C3 123.8(4) . .
C8 C9 N3 130.5(4) . .
C8 C9 C4 121.8(4) . .
N3 C9 C4 107.7(3) . .
C39 C40 C35 119.9(4) . .
C39 C40 H40 120.1 . .
C35 C40 H40 120.1 . .
C2 C1 N3 110.3(3) . .
C2 C1 P4 137.1(3) . .
N3 C1 P4 112.4(3) . .
C47 C46 C45 120.3(4) . .
C47 C46 H46 119.8 . .
C45 C46 H46 119.8 . .
C10 C11 C13 106.6(3) . .
C10 C11 C12 129.5(4) . .
C13 C11 C12 123.9(3) . .
C5 C4 C9 119.1(4) . .
C5 C4 C2 132.4(4) . .
C9 C4 C2 108.5(4) . .
C25 C26 C27 116.9(4) . .
C25 C26 H26 121.6 . .
C27 C26 H26 121.6 . .
C9 C8 C7 117.7(4) . .
C9 C8 H8 121.2 . .
C7 C8 H8 121.2 . .
C53 C54 C49 120.5(4) . .
C53 C54 H54 119.7 . .
C49 C54 H54 119.7 . .
C49 C50 C51 120.9(4) . .
C49 C50 H50 119.5 . .
C51 C50 H50 119.5 . .
C16 C17 C18 116.6(4) . .
C16 C17 H17 121.7 . .
C18 C17 H17 121.7 . .
C32 C33 C28 121.2(4) . .
C32 C33 H33 119.4 . .
C28 C33 H33 119.4 . .
C35 C36 C37 122.1(4) . .
C35 C36 H36 118.9 . .
C37 C36 H36 118.9 . .
C19 C20 C22 106.7(4) . .
C19 C20 C21 129.4(4) . .
C22 C20 C21 124.0(4) . .
C33 C32 C31 119.7(4) . .
C33 C32 H32 120.2 . .
C31 C32 H32 120.2 . .
C20 C19 N2 109.8(3) . .
C20 C19 P4 138.1(3) . .
N2 C19 P4 112.1(3) . .
C65 C64 C63 120.2(4) . .
C65 C64 H64 119.9 . .
C63 C64 H64 119.9 . .
C42 C43 C44 119.6(4) . .
C42 C43 H43 120.2 . .
C44 C43 H43 120.2 . .
C51 C52 C53 120.3(4) . .
C51 C52 C55 119.9(4) . .
C53 C52 C55 119.7(4) . .
C52 C51 C50 119.5(4) . .
C52 C51 H51 120.2 . .
C50 C51 H51 120.2 . .
C61 C62 C56 120.6(4) . .
C61 C62 H62 119.7 . .
C56 C62 H62 119.7 . .
C54 C53 C52 120.1(4) . .
C54 C53 H53 119.9 . .
C52 C53 H53 119.9 . .
C6 C5 C4 118.5(4) . .
C6 C5 H5 120.7 . .
C4 C5 H5 120.7 . .
C2 C3 H3A 109.5 . .
C2 C3 H3B 109.5 . .
H3A C3 H3B 109.5 . .
C2 C3 H3C 109.5 . .
H3A C3 H3C 109.5 . .
H3B C3 H3C 109.5 . .
C23 C22 C27 120.0(4) . .
C23 C22 C20 132.0(4) . .
C27 C22 C20 108.0(4) . .
C57 C56 C62 119.2(4) . .
C57 C56 P2 124.6(3) . .
C62 C56 P2 116.2(3) . .
C37 C38 C39 120.7(4) . .
C37 C38 C41 121.2(5) . .
C39 C38 C41 118.1(5) . .
C69 C68 C66 120.3(4) . .
C69 C68 H68 119.9 . .
C66 C68 H68 119.9 . .
C40 C39 C38 120.3(4) . .
C40 C39 H39 119.9 . .
C38 C39 H39 119.9 . .
C5 C6 C7 121.9(5) . .
C5 C6 H6 119.1 . .
C7 C6 H6 119.1 . .
C20 C21 H21A 109.5 . .
C20 C21 H21B 109.5 . .
H21A C21 H21B 109.5 . .
C20 C21 H21C 109.5 . .
H21A C21 H21C 109.5 . .
H21B C21 H21C 109.5 . .
C59 C61 C62 119.3(5) . .
C59 C61 H61 120.3 . .
C62 C61 H61 120.3 . .
C29 C30 C31 120.3(4) . .
C29 C30 H30 119.8 . .
C31 C30 H30 119.8 . .
C15 C14 C13 118.8(4) . .
C15 C14 H14 120.6 . .
C13 C14 H14 120.6 . .
C30 C29 C28 121.2(4) . .
C30 C29 H29 119.4 . .
C28 C29 H29 119.4 . .
C11 C12 H12A 109.5 . .
C11 C12 H12B 109.5 . .
H12A C12 H12B 109.5 . .
C11 C12 H12C 109.5 . .
H12A C12 H12C 109.5 . .
H12B C12 H12C 109.5 . .
C44 C45 C46 119.6(4) . .
C44 C45 C48 121.4(5) . .
C46 C45 C48 119.0(5) . .
C6 C7 C8 121.1(5) . .
C6 C7 H7 119.5 . .
C8 C7 H7 119.5 . .
C56 C57 C58 119.9(5) . .
C56 C57 H57 120.0 . .
C58 C57 H57 120.0 . .
C38 C37 C36 118.4(5) . .
C38 C37 H37 120.8 . .
C36 C37 H37 120.8 . .
C65 C66 C68 119.4(4) . .
C65 C66 C67 121.1(4) . .
C68 C66 C67 119.5(4) . .
F10 C55 F11 103.7(6) . .
F10 C55 F12 108.1(5) . .
F11 C55 F12 104.5(5) . .
F10 C55 C52 113.6(4) . .
F11 C55 C52 113.1(4) . .
F12 C55 C52 113.1(4) . .
C45 C44 C43 121.2(4) . .
C45 C44 H44 119.4 . .
C43 C44 H44 119.4 . .
C59 C58 C57 120.1(5) . .
C59 C58 H58 120.0 . .
C57 C58 H58 120.0 . .
C24 C23 C22 118.9(5) . .
C24 C23 H23 120.5 . .
C22 C23 H23 120.5 . .
C14 C15 C16 121.0(4) . .
C14 C15 H15 119.5 . .
C16 C15 H15 119.5 . .
C30 C31 C32 119.5(4) . .
C30 C31 C34 119.7(4) . .
C32 C31 C34 120.8(5) . .
C64 C65 C66 120.8(4) . .
C64 C65 H65 119.6 . .
C66 C65 H65 119.6 . .
C26 C25 C24 121.7(5) . .
C26 C25 H25 119.2 . .
C24 C25 H25 119.2 . .
F7 C48 F9 105.7(5) . .
F7 C48 F8 107.6(5) . .
F9 C48 F8 104.9(4) . .
F7 C48 C45 112.4(4) . .
F9 C48 C45 113.7(5) . .
F8 C48 C45 111.8(4) . .
F17 C67 F18 105.4(6) . .
F17 C67 F16 104.3(5) . .
F18 C67 F16 103.2(6) . .
F17 C67 C66 114.6(5) . .
F18 C67 C66 113.5(4) . .
F16 C67 C66 114.6(4) . .
C58 C59 C61 120.9(4) . .
C58 C59 C60 119.2(5) . .
C61 C59 C60 119.9(6) . .
C17 C16 C15 122.0(4) . .
C17 C16 H16 119.0 . .
C15 C16 H16 119.0 . .
F4 C41 F5 110.4(5) . .
F4 C41 F6 104.6(5) . .
F5 C41 F6 104.6(5) . .
F4 C41 C38 113.3(5) . .
F5 C41 C38 112.0(4) . .
F6 C41 C38 111.4(5) . .
C23 C24 C25 120.6(4) . .
C23 C24 H24 119.7 . .
C25 C24 H24 119.7 . .
F2 C34 F3 105.9(8) . .
F2 C34 F1 108.4(8) . .
F3 C34 F1 95.2(7) . .
F2 C34 C31 116.9(6) . .
F3 C34 C31 114.0(6) . .
F1 C34 C31 114.1(5) . .
F15 C60 F13 111.2(8) . .
F15 C60 F14 104.3(7) . .
F13 C60 F14 97.6(7) . .
F15 C60 C59 114.5(6) . .
F13 C60 C59 114.0(5) . .
F14 C60 C59 113.6(6) . .

loop_
_geom_bond_atom_site_label_1
_geom_bond_atom_site_label_2
_geom_bond_distance
_geom_bond_site_symmetry_2
Ru1 N4 2.066(3) .
Ru1 P4 2.2194(9) .
Ru1 P3 2.2555(10) .
Ru1 P1 2.2613(10) .
Ru1 P2 2.2702(10) .
P1 N1 1.744(3) .
P1 C49 1.825(4) .
P1 C42 1.843(4) .
P4 C19 1.805(4) .
P4 C10 1.818(4) .
P4 C1 1.819(4) .
P3 N3 1.742(3) .
P3 C28 1.838(4) .
P3 C35 1.840(4) .
P2 N2 1.738(3) .
P2 C63 1.832(4) .
P2 C56 1.842(4) .
N3 C9 1.398(5) .
N3 C1 1.421(5) .
N1 C18 1.391(5) .
N1 C10 1.421(5) .
F9 C48 1.334(7) .
N2 C27 1.391(5) .
N2 C19 1.420(5) .
N4 N5 1.064(5) .
F6 C41 1.367(8) .
F8 C48 1.359(7) .
C42 C43 1.392(6) .
C42 C47 1.394(6) .
F12 C55 1.304(6) .
F7 C48 1.330(6) .
F5 C41 1.338(6) .
C63 C69 1.386(6) .
C63 C64 1.410(6) .
C49 C50 1.390(6) .
C49 C54 1.404(6) .
C18 C17 1.400(6) .
C18 C13 1.402(5) .
C10 C11 1.373(5) .
C35 C36 1.380(6) .
C35 C40 1.395(6) .
C13 C14 1.403(5) .
C13 C11 1.429(6) .
C69 C68 1.377(6) .
C69 H69 0.9300 .
F4 C41 1.296(7) .
C28 C33 1.392(6) .
C28 C29 1.394(6) .
C27 C22 1.396(6) .
C27 C26 1.397(6) .
C47 C46 1.369(6) .
C47 H47 0.9300 .
C2 C1 1.362(6) .
C2 C4 1.420(6) .
C2 C3 1.492(6) .
C9 C8 1.383(6) .
C9 C4 1.410(6) .
C40 C39 1.382(6) .
C40 H40 0.9300 .
C46 C45 1.377(7) .
C46 H46 0.9300 .
C11 C12 1.490(6) .
C4 C5 1.405(6) .
C26 C25 1.380(6) .
C26 H26 0.9300 .
C8 C7 1.389(7) .
C8 H8 0.9300 .
C54 C53 1.376(6) .
C54 H54 0.9300 .
F16 C67 1.296(7) .
C50 C51 1.394(6) .
C50 H50 0.9300 .
F11 C55 1.304(6) .
C17 C16 1.386(6) .
C17 H17 0.9300 .
C33 C32 1.385(6) .
C33 H33 0.9300 .
C36 C37 1.384(6) .
C36 H36 0.9300 .
C20 C19 1.364(5) .
C20 C22 1.439(6) .
C20 C21 1.501(6) .
C32 C31 1.391(6) .
C32 H32 0.9300 .
C64 C65 1.375(6) .
C64 H64 0.9300 .
F10 C55 1.277(7) .
F13 C60 1.258(8) .
C43 C44 1.397(7) .
C43 H43 0.9300 .
C52 C51 1.377(6) .
C52 C53 1.391(6) .
C52 C55 1.505(6) .
C51 H51 0.9300 .
C62 C61 1.388(7) .
C62 C56 1.396(6) .
C62 H62 0.9300 .
C53 H53 0.9300 .
C5 C6 1.371(7) .
C5 H5 0.9300 .
C3 H3A 0.9600 .
C3 H3B 0.9600 .
C3 H3C 0.9600 .
C22 C23 1.394(6) .
C56 C57 1.374(6) .
C38 C37 1.380(7) .
C38 C39 1.385(7) .
C38 C41 1.497(7) .
C68 C66 1.392(6) .
C68 H68 0.9300 .
C39 H39 0.9300 .
C6 C7 1.380(8) .
C6 H6 0.9300 .
C21 H21A 0.9600 .
C21 H21B 0.9600 .
C21 H21C 0.9600 .
C61 C59 1.378(8) .
C61 H61 0.9300 .
C30 C29 1.370(6) .
C30 C31 1.386(7) .
C30 H30 0.9300 .
C14 C15 1.373(7) .
C14 H14 0.9300 .
C29 H29 0.9300 .
C12 H12A 0.9600 .
C12 H12B 0.9600 .
C12 H12C 0.9600 .
C45 C44 1.356(7) .
C45 C48 1.488(7) .
C7 H7 0.9300 .
C57 C58 1.406(7) .
C57 H57 0.9300 .
C37 H37 0.9300 .
C66 C65 1.377(7) .
C66 C67 1.490(6) .
F18 C67 1.284(7) .
C44 H44 0.9300 .
C58 C59 1.361(8) .
C58 H58 0.9300 .
C23 C24 1.366(8) .
C23 H23 0.9300 .
C15 C16 1.393(7) .
C15 H15 0.9300 .
C31 C34 1.472(6) .
C65 H65 0.9300 .
C25 C24 1.412(8) .
C25 H25 0.9300 .
C67 F17 1.281(7) .
C59 C60 1.501(7) .
C16 H16 0.9300 .
F14 C60 1.316(10) .
C24 H24 0.9300 .
F1 C34 1.287(8) .
C34 F2 1.187(8) .
C34 F3 1.256(9) .
C60 F15 1.207(8) .
